data_7125348
loop_
_publ_author_name
'Zhao, Meng-Meng'
'Zhou, Lin'
'Shi, Ping-Ping'
'Zheng, Xuan'
'Chen, Xiao-Gang'
'Gao, Ji-Xing'
'Geng, Fu-Juan'
'Ye, Qiong'
'Fu, Da-Wei'

_publ_section_title
;
 Halogen substitution effects on optical and electrical properties in 3D
 molecular perovskites.
;
_journal_issue 94
_journal_name_full 'Chemical communications (Cambridge, England)'
_journal_page_first 13275
_journal_page_last 13278
_journal_paper_doi 10.1039/c8cc07052k
_journal_volume 54
_journal_year 2018
_chemical_formula_moiety 'C6 Cd N9, C8 H19 Cl P'
_chemical_formula_sum 'C14 H19 Cd Cl N9 P'
_chemical_formula_weight 492.20
_space_group_crystal_system orthorhombic
_space_group_IT_number 19
_space_group_name_Hall 'P 2ac 2ab'
_space_group_name_H-M_alt 'P 21 21 21'
_atom_sites_solution_hydrogens mixed
_audit_creation_method SHELXL-2014/7
_audit_update_record
;
2018-10-17 deposited with the CCDC.
2018-11-09 downloaded from the CCDC.
;
_cell_angle_alpha 90
_cell_angle_beta 90
_cell_angle_gamma 90
_cell_formula_units_Z 4
_cell_length_a 10.7129(4)
_cell_length_b 12.1860(5)
_cell_length_c 16.3333(5)
_cell_measurement_reflns_used 3874
_cell_measurement_temperature 293(2)
_cell_measurement_theta_max 31.633
_cell_measurement_theta_min 2.494
_cell_volume 2132.27(14)
_computing_structure_refinement 'SHELXL-2014/7 (Sheldrick, 2014)'
_diffrn_ambient_temperature 293(2)
_diffrn_measured_fraction_theta_full 0.999
_diffrn_measured_fraction_theta_max 0.846
_diffrn_measurement_device_type 'Rigaku, SCXmini'
_diffrn_radiation_type MoK\a
_diffrn_radiation_wavelength 0.71073
_diffrn_reflns_av_R_equivalents 0.0327
_diffrn_reflns_av_unetI/netI 0.0474
_diffrn_reflns_Laue_measured_fraction_full 0.999
_diffrn_reflns_Laue_measured_fraction_max 0.846
_diffrn_reflns_limit_h_max 14
_diffrn_reflns_limit_h_min -13
_diffrn_reflns_limit_k_max 13
_diffrn_reflns_limit_k_min -16
_diffrn_reflns_limit_l_max 21
_diffrn_reflns_limit_l_min -22
_diffrn_reflns_number 14198
_diffrn_reflns_point_group_measured_fraction_full 0.999
_diffrn_reflns_point_group_measured_fraction_max 0.845
_diffrn_reflns_theta_full 25.242
_diffrn_reflns_theta_max 31.633
_diffrn_reflns_theta_min 2.494
_exptl_absorpt_coefficient_mu 1.241
_exptl_crystal_colour colourless
_exptl_crystal_density_diffrn 1.533
_exptl_crystal_description block
_exptl_crystal_F_000 984
_exptl_crystal_size_max 0.30
_exptl_crystal_size_mid 0.28
_exptl_crystal_size_min 0.26
_refine_diff_density_max 3.019
_refine_diff_density_min -4.653
_refine_diff_density_rms 0.251
_refine_ls_abs_structure_details
;
 Refined as an inversion twin.
;
_refine_ls_abs_structure_Flack 0.27(7)
_refine_ls_extinction_method none
_refine_ls_goodness_of_fit_ref 1.342
_refine_ls_hydrogen_treatment constr
_refine_ls_matrix_type full
_refine_ls_number_parameters 194
_refine_ls_number_reflns 5690
_refine_ls_number_restraints 51
_refine_ls_restrained_S_all 1.379
_refine_ls_R_factor_all 0.1489
_refine_ls_R_factor_gt 0.1210
_refine_ls_shift/su_max 0.000
_refine_ls_shift/su_mean 0.000
_refine_ls_structure_factor_coef Fsqd
_refine_ls_weighting_details 'w=1/[\s^2^(Fo^2^)+(0.2000P)^2^] where P=(Fo^2^+2Fc^2^)/3'
_refine_ls_weighting_scheme calc
_refine_ls_wR_factor_gt 0.3370
_refine_ls_wR_factor_ref 0.3542
_reflns_Friedel_coverage 0.790
_reflns_Friedel_fraction_full 1.000
_reflns_Friedel_fraction_max 0.844
_reflns_number_gt 3874
_reflns_number_total 5690
_reflns_threshold_expression 'I > 2\s(I)'
_cod_data_source_file c8cc07052k4.cif
_cod_data_source_block 1
_cod_database_code 7125348
_shelx_shelxl_version_number 2014/7
_shelx_space_group_comment
;
The symmetry employed for this shelxl refinement is uniquely defined
by the following loop, which should always be used as a source of
symmetry information in preference to the above space-group names.
They are only intended as comments.
;
_shelx_estimated_absorpt_t_min 0.789
_shelx_estimated_absorpt_t_max 0.789

loop_
_space_group_symop_operation_xyz
'x, y, z'
'-x+1/2, -y, z+1/2'
'-x, y+1/2, -z+1/2'
'x+1/2, -y+1/2, -z'

loop_
_atom_site_label
_atom_site_type_symbol
_atom_site_fract_x
_atom_site_fract_y
_atom_site_fract_z
_atom_site_U_iso_or_equiv
_atom_site_adp_type
_atom_site_occupancy
_atom_site_site_symmetry_order
_atom_site_calc_flag
_atom_site_refinement_flags_posn
_atom_site_refinement_flags_adp
Cd1 Cd 0.22054(5) 0.93917(4) 0.19177(3) 0.06112(11) Uani 1 1 d . U
N1 N 0.3788(9) 1.0691(8) 0.1793(5) 0.1175(6) Uani 1 1 d . U
N6 N 0.0776(11) 1.2554(6) 0.1842(6) 0.1354(5) Uani 1 1 d . U
N4 N 0.0863(10) 1.0732(6) 0.1315(5) 0.1041(7) Uani 1 1 d . U
N2 N 0.2875(8) 0.8726(6) 0.0686(4) 0.0894(5) Uani 1 1 d . U
N5 N 0.3938(9) 0.8913(13) -0.0582(6) 0.2049(7) Uani 1 1 d . U
C4 C 0.0746(9) 1.1550(7) 0.1593(5) 0.0781(8) Uani 1 1 d . U
C2 C 0.3308(11) 0.8925(10) 0.0088(6) 0.11058(18) Uani 1 1 d . U
C1 C 0.4493(11) 1.1324(10) 0.1758(6) 0.11058(18) Uani 1 1 d . U
P1 P 0.8040(3) 0.9873(3) 0.96435(17) 0.11058(18) Uani 1 1 d . U
C10 C 0.8084(10) 0.9082(10) 1.0605(6) 0.11058(18) Uani 1 1 d . U
H10A H 0.8473 0.8380 1.0493 0.133 Uiso 1 1 calc R U
H10B H 0.8616 0.9469 1.0989 0.133 Uiso 1 1 calc R U
N9 N 0.5145(15) 1.2135(12) 0.1564(6) 0.2704(5) Uani 1 1 d . U
C13 C 0.6932(12) 0.9739(17) 0.8158(9) 0.1632(13) Uani 1 1 d . U
H13A H 0.6468 0.9278 0.7792 0.245 Uiso 1 1 calc R U
H13B H 0.6452 1.0383 0.8283 0.245 Uiso 1 1 calc R U
H13C H 0.7703 0.9951 0.7904 0.245 Uiso 1 1 calc R U
C14 C 0.7208(11) 0.9112(10) 0.8946(6) 0.11058(18) Uani 1 1 d . U
H14A H 0.7677 0.8455 0.8813 0.133 Uiso 1 1 calc R U
H14B H 0.6426 0.8886 0.9193 0.133 Uiso 1 1 calc R U
C12 C 0.80302(9) 1.12294(2) 0.96586(2) 0.11058(18) Uani 1 1 d D U
H12A H 0.8529 1.1520 0.9212 0.133 Uiso 1 1 d R U
H12B H 0.7168 1.1368 0.9514 0.133 Uiso 1 1 d R U
C11 C 0.81207(9) 1.20705(2) 1.03265(2) 0.197(3) Uani 1 1 d D U
H11A H 0.8080 1.2792 1.0092 0.296 Uiso 1 1 calc R U
H11B H 0.7442 1.1974 1.0703 0.296 Uiso 1 1 calc R U
H11C H 0.8898 1.1984 1.0611 0.296 Uiso 1 1 calc R U
C15 C 0.9739(9) 1.0009(10) 0.9237(6) 0.11058(18) Uani 1 1 d . U
H15A H 0.9732 1.0533 0.8787 0.133 Uiso 1 1 d R U
H15B H 1.0189 1.0354 0.9686 0.133 Uiso 1 1 d R U
C16 C 1.0223(17) 0.9023(17) 0.9080(17) 0.2813(17) Uani 1 1 d . U
H16A H 1.1061 0.9107 0.8880 0.422 Uiso 1 1 calc R U
H16B H 1.0232 0.8594 0.9572 0.422 Uiso 1 1 calc R U
H16C H 0.9726 0.8660 0.8673 0.422 Uiso 1 1 calc R U
Cl1 Cl 0.6800(3) 0.8057(2) 1.18030(14) 0.11058(18) Uani 1 1 d . U
C17 C 0.6939(11) 0.8888(14) 1.0985(6) 0.1307(6) Uani 1 1 d . U
H17A H 0.6382 0.8603 1.0567 0.157 Uiso 1 1 calc R U
H17B H 0.6610 0.9597 1.1146 0.157 Uiso 1 1 calc R U
N7A N 0.6564(8) 1.3125(8) 0.2373(5) 0.1173(8) Uani 1 1 d . U
C8A C 0.5863(12) 1.2760(10) 0.2057(5) 0.1233(6) Uani 1 1 d . U
N3A N -0.0453(8) 1.3229(5) 0.2955(4) 0.0874(9) Uani 1 1 d . U
C3A C 0.0083(7) 1.2890(5) 0.2468(5) 0.0678(6) Uani 1 1 d . U
N8A N 0.3461(7) 0.9882(8) -0.1835(4) 0.0986(15) Uani 1 1 d . U
C7A C 0.3639(8) 0.9585(11) -0.1195(5) 0.1046(13) Uani 1 1 d . U

loop_
_atom_site_aniso_label
_atom_site_aniso_U_11
_atom_site_aniso_U_22
_atom_site_aniso_U_33
_atom_site_aniso_U_23
_atom_site_aniso_U_13
_atom_site_aniso_U_12
Cd1 0.0671(2) 0.0653(2) 0.05097(18) -0.00249(19) -0.00032(19) 0.00266(18)
N1 0.1182(5) 0.1562(6) 0.0782(17) -0.0095(7) 0.0106(9) -0.0628(3)
N6 0.1858(14) 0.0634(5) 0.1568(7) 0.0017(5) 0.0933(5) -0.0168(12)
N4 0.1363(6) 0.0821(4) 0.0938(19) -0.0081(5) -0.0207(8) 0.0432(5)
N2 0.1157(12) 0.0847(8) 0.0677(4) -0.0061(5) 0.0263(5) 0.0140(6)
N5 0.1002(16) 0.4204(14) 0.0941(4) 0.1170(5) 0.0358(5) 0.1160(16)
C4 0.090(2) 0.0717(4) 0.0722(13) 0.0032(5) -0.0034(13) 0.0133(6)
C2 0.1207(4) 0.1353(3) 0.0757(3) -0.0106(3) 0.0261(3) -0.0480(3)
C1 0.1207(4) 0.1353(3) 0.0757(3) -0.0106(3) 0.0261(3) -0.0480(3)
P1 0.1207(4) 0.1353(3) 0.0757(3) -0.0106(3) 0.0261(3) -0.0480(3)
C10 0.1207(4) 0.1353(3) 0.0757(3) -0.0106(3) 0.0261(3) -0.0480(3)
N9 0.3902(9) 0.3187(7) 0.1023(13) 0.0729(6) -0.0979(6) -0.2764(4)
C13 0.109(3) 0.265(2) 0.1156(6) 0.0285(7) -0.0219(7) 0.012(3)
C14 0.1207(4) 0.1353(3) 0.0757(3) -0.0106(3) 0.0261(3) -0.0480(3)
C12 0.1207(4) 0.1353(3) 0.0757(3) -0.0106(3) 0.0261(3) -0.0480(3)
C11 0.123(9) 0.2159(6) 0.2533(11) -0.1484(5) 0.042(5) 0.000(5)
C15 0.1207(4) 0.1353(3) 0.0757(3) -0.0106(3) 0.0261(3) -0.0480(3)
C16 0.1314(8) 0.2717(7) 0.441(5) -0.2214(14) -0.0504(10) 0.0434(7)
Cl1 0.1207(4) 0.1353(3) 0.0757(3) -0.0106(3) 0.0261(3) -0.0480(3)
C17 0.1205(8) 0.1969(15) 0.0746(7) 0.0141(5) 0.0354(6) -0.0148(13)
N7A 0.1027(9) 0.1627(19) 0.0865(15) -0.0065(9) 0.0028(6) -0.0663(7)
C8A 0.1490(8) 0.1690(9) 0.0519(13) 0.0268(7) -0.0318(6) -0.0751(5)
N3A 0.1124(14) 0.071(2) 0.0790(8) -0.0137(8) -0.0073(5) 0.0091(11)
C3A 0.0717(13) 0.0446(11) 0.0871(7) 0.0110(5) -0.0015(5) 0.0051(9)
N8A 0.091(4) 0.139(2) 0.0663(6) 0.0269(6) 0.0063(12) 0.004(2)
C7A 0.075(4) 0.1863(15) 0.0529(5) -0.0001(5) -0.0098(10) 0.0421(18)

loop_
_atom_type_symbol
_atom_type_description
_atom_type_scat_dispersion_real
_atom_type_scat_dispersion_imag
_atom_type_scat_source
C C 0.0033 0.0016 'International Tables Vol C Tables 4.2.6.8 and 6.1.1.4'
H H 0.0000 0.0000 'International Tables Vol C Tables 4.2.6.8 and 6.1.1.4'
N N 0.0061 0.0033 'International Tables Vol C Tables 4.2.6.8 and 6.1.1.4'
P P 0.1023 0.0942 'International Tables Vol C Tables 4.2.6.8 and 6.1.1.4'
Cl Cl 0.1484 0.1585 'International Tables Vol C Tables 4.2.6.8 and 6.1.1.4'
Cd Cd -0.8075 1.2024 'International Tables Vol C Tables 4.2.6.8 and 6.1.1.4'

loop_
_geom_angle_atom_site_label_1
_geom_angle_atom_site_label_2
_geom_angle_atom_site_label_3
_geom_angle
_geom_angle_site_symmetry_1
_geom_angle_site_symmetry_3
N2 Cd1 N1 86.3(3) . .
N2 Cd1 N7A 91.4(3) . 3_645
N1 Cd1 N7A 94.7(3) . 3_645
N2 Cd1 N8A 178.5(3) . 2_575
N1 Cd1 N8A 92.4(3) . 2_575
N7A Cd1 N8A 89.4(3) 3_645 2_575
N2 Cd1 N3A 96.6(3) . 3_545
N1 Cd1 N3A 174.0(3) . 3_545
N7A Cd1 N3A 90.5(3) 3_645 3_545
N8A Cd1 N3A 84.7(3) 2_575 3_545
N2 Cd1 N4 93.9(3) . .
N1 Cd1 N4 86.4(3) . .
N7A Cd1 N4 174.6(3) 3_645 .
N8A Cd1 N4 85.2(3) 2_575 .
N3A Cd1 N4 88.2(3) 3_545 .
C1 N1 Cd1 176.8(10) . .
C4 N6 C3A 121.4(9) . .
C4 N4 Cd1 121.2(8) . .
C2 N2 Cd1 146.1(8) . .
C2 N5 C7A 120.4(11) . .
N4 C4 N6 170.0(11) . .
N2 C2 N5 165.3(14) . .
N1 C1 N9 165.3(13) . .
C12 P1 C14 123.1(4) . .
C12 P1 C10 120.7(4) . .
C14 P1 C10 107.2(5) . .
C12 P1 C15 85.7(4) . .
C14 P1 C15 107.8(5) . .
C10 P1 C15 108.1(5) . .
C17 C10 P1 116.5(9) . .
C17 C10 H10A 108.2 . .
P1 C10 H10A 108.2 . .
C17 C10 H10B 108.2 . .
P1 C10 H10B 108.2 . .
H10A C10 H10B 107.3 . .
C1 N9 C8A 127.8(10) . .
C14 C13 H13A 109.5 . .
C14 C13 H13B 109.5 . .
H13A C13 H13B 109.5 . .
C14 C13 H13C 109.5 . .
H13A C13 H13C 109.5 . .
H13B C13 H13C 109.5 . .
C13 C14 P1 112.9(10) . .
C13 C14 H14A 109.0 . .
P1 C14 H14A 109.0 . .
C13 C14 H14B 109.0 . .
P1 C14 H14B 109.0 . .
H14A C14 H14B 107.8 . .
C11 C12 P1 133.92(10) . .
C11 C12 H12A 105.2 . .
P1 C12 H12A 110.5 . .
C11 C12 H12B 96.9 . .
P1 C12 H12B 100.1 . .
H12A C12 H12B 106.2 . .
C12 C11 H11A 109.5 . .
C12 C11 H11B 109.5 . .
H11A C11 H11B 109.5 . .
C12 C11 H11C 109.5 . .
H11A C11 H11C 109.5 . .
H11B C11 H11C 109.5 . .
C16 C15 P1 110.7(11) . .
C16 C15 H15A 116.6 . .
P1 C15 H15A 107.8 . .
C16 C15 H15B 110.0 . .
P1 C15 H15B 104.1 . .
H15A C15 H15B 106.8 . .
C15 C16 H16A 109.5 . .
C15 C16 H16B 109.5 . .
H16A C16 H16B 109.5 . .
C15 C16 H16C 109.5 . .
H16A C16 H16C 109.5 . .
H16B C16 H16C 109.5 . .
C10 C17 Cl1 122.2(10) . .
C10 C17 H17A 106.8 . .
Cl1 C17 H17A 106.8 . .
C10 C17 H17B 106.8 . .
Cl1 C17 H17B 106.8 . .
H17A C17 H17B 106.6 . .
C8A N7A Cd1 163.7(11) . 3_655
N7A C8A N9 166.8(15) . .
C3A N3A Cd1 136.7(7) . 3
N3A C3A N6 175.1(8) . .
C7A N8A Cd1 170.9(8) . 2_574
N8A C7A N5 159.9(13) . .

loop_
_geom_bond_atom_site_label_1
_geom_bond_atom_site_label_2
_geom_bond_distance
_geom_bond_site_symmetry_2
Cd1 N2 2.285(7) .
Cd1 N1 2.329(9) .
Cd1 N7A 2.337(9) 3_645
Cd1 N8A 2.333(8) 2_575
Cd1 N3A 2.361(8) 3_545
Cd1 N4 2.388(9) .
N1 C1 1.081(15) .
N6 C4 1.289(12) .
N6 C3A 1.328(13) .
N4 C4 1.103(11) .
N2 C2 1.108(12) .
N5 C2 1.286(14) .
N5 C7A 1.333(15) .
C1 N9 1.251(18) .
P1 C12 1.653(4) .
P1 C14 1.718(12) .
P1 C10 1.843(11) .
P1 C15 1.945(10) .
C10 C17 1.395(15) .
C10 H10A 0.9700 .
C10 H10B 0.9700 .
N9 C8A 1.350(17) .
C13 C14 1.526(19) .
C13 H13A 0.9600 .
C13 H13B 0.9600 .
C13 H13C 0.9600 .
C14 H14A 0.9700 .
C14 H14B 0.9700 .
C12 C11 1.50000(11) .
C12 H12A 0.9704 .
C12 H12B 0.9684 .
C11 H11A 0.9600 .
C11 H11B 0.9600 .
C11 H11C 0.9600 .
C15 C16 1.33(2) .
C15 H15A 0.9742 .
C15 H15B 0.9727 .
C16 H16A 0.9600 .
C16 H16B 0.9600 .
C16 H16C 0.9600 .
Cl1 C17 1.683(13) .
C17 H17A 0.9700 .
C17 H17B 0.9700 .
N7A C8A 1.015(14) .
N7A Cd1 2.337(9) 3_655
N3A C3A 1.064(11) .
N3A Cd1 2.361(8) 3
N8A C7A 1.122(11) .
N8A Cd1 2.333(8) 2_574

loop_
_geom_hbond_atom_site_label_D
_geom_hbond_atom_site_label_H
_geom_hbond_atom_site_label_A
_geom_hbond_distance_DH
_geom_hbond_distance_HA
_geom_hbond_distance_DA
_geom_hbond_angle_DHA
_geom_hbond_site_symmetry_A
C12 H12A N9 0.97 2.70 3.618(14) 157.9 4_576
C13 H13B N6 0.96 2.62 3.52(2) 156.1 4_576
C12 H12A N9 0.97 2.70 3.618(14) 157.9 4_576
C13 H13B N6 0.96 2.62 3.52(2) 156.1 4_576
C12 H12A N9 0.97 2.70 3.618(14) 157.9 4_576
C13 H13B N6 0.96 2.62 3.52(2) 156.1 4_576
C12 H12A N9 0.97 2.70 3.618(14) 157.9 4_576
C13 H13B N6 0.96 2.62 3.52(2) 156.1 4_576
C12 H12A N9 0.97 2.70 3.618(14) 157.9 4_576
C13 H13B N6 0.96 2.62 3.52(2) 156.1 4_576
C15 H15B N4 0.97 2.80 3.707(13) 156.5 1_656
C12 H12A N9 0.97 2.70 3.618(14) 157.9 4_576
C14 H14B N5 0.97 2.69 3.595(15) 155.4 1_556
C15 H15B N4 0.97 2.80 3.707(13) 156.5 1_656
C12 H12A N9 0.97 2.70 3.618(14) 157.9 4_576
C14 H14B N5 0.97 2.69 3.595(15) 155.4 1_556
C15 H15B N4 0.97 2.80 3.707(13) 156.5 1_656
C12 H12A N9 0.97 2.70 3.618(14) 157.9 4_576
C14 H14B N5 0.97 2.69 3.595(15) 155.4 1_556
C12 H12A N9 0.97 2.70 3.618(14) 157.9 4_576
C14 H14B N5 0.97 2.69 3.595(15) 155.4 1_556
C12 H12A N9 0.97 2.70 3.618(14) 157.9 4_576
C14 H14B N5 0.97 2.69 3.595(15) 155.4 1_556
C14 H14B N5 0.97 2.69 3.595(15) 155.4 1_556
C12 H12A N9 0.97 2.70 3.618(14) 157.9 4_576
C15 H15B N4 0.97 2.80 3.707(13) 156.5 1_656
C14 H14B N5 0.97 2.69 3.595(15) 155.4 1_556
C12 H12A N9 0.97 2.70 3.618(14) 157.9 4_576
C15 H15B N4 0.97 2.80 3.707(13) 156.5 1_656
C13 H13B N6 0.96 2.62 3.52(2) 156.1 4_576
C12 H12A N9 0.97 2.70 3.618(14) 157.9 4_576
C13 H13B N6 0.96 2.62 3.52(2) 156.1 4_576
C12 H12A N9 0.97 2.70 3.618(14) 157.9 4_576
C13 H13B N6 0.96 2.62 3.52(2) 156.1 4_576
C12 H12A N9 0.97 2.70 3.618(14) 157.9 4_576
C13 H13B N6 0.96 2.62 3.52(2) 156.1 4_576
C12 H12A N9 0.97 2.70 3.618(14) 157.9 4_576
C13 H13B N6 0.96 2.62 3.52(2) 156.1 4_576
C12 H12A N9 0.97 2.70 3.618(14) 157.9 4_576
C13 H13B N6 0.96 2.62 3.52(2) 156.1 4_576
C12 H12A N9 0.97 2.70 3.618(14) 157.9 4_576

loop_
_geom_torsion_atom_site_label_1
_geom_torsion_atom_site_label_2
_geom_torsion_atom_site_label_3
_geom_torsion_atom_site_label_4
_geom_torsion
_geom_torsion_site_symmetry_1
Cd1 N4 C4 N6 88(6) .
C3A N6 C4 N4 -169(6) .
Cd1 N2 C2 N5 145(4) .
C7A N5 C2 N2 161(4) .
C12 P1 C10 C17 84.8(11) .
C14 P1 C10 C17 -63.3(11) .
C15 P1 C10 C17 -179.2(10) .
N1 C1 N9 C8A 151(5) .
C12 P1 C14 C13 24.5(11) .
C10 P1 C14 C13 171.6(9) .
C15 P1 C14 C13 -72.2(10) .
C14 P1 C12 C11 146.9(5) .
C10 P1 C12 C11 4.0(5) .
C15 P1 C12 C11 -104.6(3) .
P1 C10 C17 Cl1 172.7(8) .
Cd1 N7A C8A N9 151(4) 3_655
C1 N9 C8A N7A 101(5) .
C2 N5 C7A N8A -139(3) .
